data_7063614
loop_
_publ_author_name
'Sen, Charanjeet'
'Singh, Rohit'
'Devi, Swaita'
Niharika,
'Singhaal, Richa'
'Sahoo, Subash Chandra'
'Sheikh, Haq Nawaz'

_publ_section_title
;
 Design and synthesis of 2D coordination polymers from isophthalic and
 adipic acids: exploring Tb-based luminescent sensors for Cr3+, Fe3+ and
 p-NA
;
_journal_name_full 'New Journal of Chemistry'
_journal_paper_doi 10.1039/D4NJ05061D
_journal_year 2025
_chemical_formula_moiety 'C11 H12 Ho O8'
_chemical_formula_sum 'C11 H12 Ho O8'
_chemical_formula_weight 437.14
_space_group_crystal_system triclinic
_space_group_IT_number 2
_space_group_name_Hall '-P 1'
_space_group_name_H-M_alt 'P -1'
_atom_sites_solution_hydrogens mixed
_atom_sites_solution_primary dual
_audit_creation_date 2024-07-12
_audit_creation_method
;
Olex2 1.5
(compiled 2023.03.06 svn.rbb2c1857 for OlexSys, GUI svn.r6748)
;
_audit_update_record
;
2024-11-22 deposited with the CCDC.	2025-01-08 downloaded from the CCDC.
;
_cell_angle_alpha 92.980(2)
_cell_angle_beta 108.078(2)
_cell_angle_gamma 108.891(3)
_cell_formula_units_Z 2
_cell_length_a 6.7860(2)
_cell_length_b 10.0313(3)
_cell_length_c 10.4990(3)
_cell_measurement_reflns_used 6582
_cell_measurement_temperature 293(2)
_cell_measurement_theta_max 27.3370
_cell_measurement_theta_min 3.3670
_cell_volume 633.51(4)
_computing_cell_refinement 'CrysAlisPro 1.171.39.31d (Rigaku OD, 2017)'
_computing_data_collection 'CrysAlisPro 1.171.39.31d (Rigaku OD, 2017)'
_computing_data_reduction 'CrysAlisPro 1.171.39.31d (Rigaku OD, 2017)'
_computing_molecular_graphics 'Olex2 1.5 (Dolomanov et al., 2009)'
_computing_publication_material 'Olex2 1.5 (Dolomanov et al., 2009)'
_computing_structure_refinement 'SHELXL 2017/1 (Sheldrick, 2015)'
_computing_structure_solution 'SHELXT 2014/5 (Sheldrick, 2014)'
_diffrn_ambient_temperature 293(2)
_diffrn_detector 'CCD plate'
_diffrn_detector_type HyPix3000
_diffrn_measured_fraction_theta_full 0.999
_diffrn_measured_fraction_theta_max 0.936
_diffrn_measurement_details
;
List of Runs (angles in degrees, time in seconds):

  # Type    Start    End  Width  t~exp~   \w     \q     \k     \f   Frames
#--------------------------------------------------------------------------
  1  \w    -24.00   2.00   0.50    2.50    --   -9.95 -92.00  54.00   52
  2  \w    -30.00  26.00   0.50    2.50    --   -9.95  92.00 167.00  112
  3  \w    -18.00   7.00   0.50    2.50    --   10.22 -92.00  54.00   50
  4  \w    -14.00  23.00   0.50    2.50    --   10.22  92.00 167.00   74
  5  \w    -58.00  -4.00   0.50    2.50    --   -9.95 125.00   0.00  108
  6  \w    -72.00 -23.00   0.50    2.50    --   -9.95 -38.00  60.00   98
  7  \w    -51.00 -25.00   0.50    2.50    --   -9.95 125.00-180.00   52
  8  \w     -5.00  48.00   0.50    2.50    --   -9.95  57.00-120.00  106
  9  \w    -55.00 -16.00   0.50    2.50    --   -9.95 125.00 -90.00   78
 10  \w    -24.00   2.00   0.50    2.50    --   -9.95  57.00  30.00   52
 11  \w     16.00  44.00   0.50    2.50    --   -9.95  57.00  30.00   56
 12  \w    -46.00  17.00   0.50    2.50    --   10.22 -57.00 120.00  126
 13  \w    -35.00   1.00   0.50    2.50    --   10.22 120.00 -81.12   72
 14  \w    -54.00   7.00   0.50    2.50    --   10.22 -38.00 -30.00  122
 15  \w     18.00  71.00   0.50    2.50    --   10.22  38.00 -30.00  106
;
_diffrn_measurement_device 'four-circle diffractometer'
_diffrn_measurement_device_type 'SuperNova, Single source at offset/far, HyPix3000'
_diffrn_measurement_method '\w scans'
_diffrn_orient_matrix_type 'CrysAlisPro convention (1999,Acta A55,543-557)'
_diffrn_orient_matrix_UB_11 0.0704471000
_diffrn_orient_matrix_UB_12 -0.0251113000
_diffrn_orient_matrix_UB_13 -0.0241820000
_diffrn_orient_matrix_UB_21 0.0350793000
_diffrn_orient_matrix_UB_22 -0.0254371000
_diffrn_orient_matrix_UB_23 0.0617721000
_diffrn_orient_matrix_UB_31 -0.0875993000
_diffrn_orient_matrix_UB_32 -0.0668790000
_diffrn_orient_matrix_UB_33 -0.0282741000
_diffrn_radiation_monochromator mirror
_diffrn_radiation_probe x-ray
_diffrn_radiation_type 'Mo K\a'
_diffrn_radiation_wavelength 0.71073
_diffrn_reflns_av_R_equivalents 0.0377
_diffrn_reflns_av_unetI/netI 0.0408
_diffrn_reflns_Laue_measured_fraction_full 0.999
_diffrn_reflns_Laue_measured_fraction_max 0.936
_diffrn_reflns_limit_h_max 7
_diffrn_reflns_limit_h_min -8
_diffrn_reflns_limit_k_max 11
_diffrn_reflns_limit_k_min -12
_diffrn_reflns_limit_l_max 13
_diffrn_reflns_limit_l_min -13
_diffrn_reflns_number 7394
_diffrn_reflns_point_group_measured_fraction_full 0.999
_diffrn_reflns_point_group_measured_fraction_max 0.936
_diffrn_reflns_theta_full 25.242
_diffrn_reflns_theta_max 27.425
_diffrn_reflns_theta_min 3.250
_diffrn_source 'micro-focus sealed X-ray tube'
_diffrn_source_type 'SuperNova (Mo) X-ray Source'
_exptl_absorpt_coefficient_mu 6.281
_exptl_absorpt_correction_T_max 1.00000
_exptl_absorpt_correction_T_min 0.85387
_exptl_absorpt_correction_type multi-scan
_exptl_absorpt_process_details
;
CrysAlisPro 1.171.39.31d (Rigaku Oxford Diffraction, 2017)
Empirical absorption correction using spherical harmonics,
 implemented in SCALE3 ABSPACK scaling algorithm.
;
_exptl_crystal_colour colourless
_exptl_crystal_colour_primary colourless
_exptl_crystal_density_diffrn 2.292
_exptl_crystal_description block
_exptl_crystal_F_000 418
_exptl_crystal_size_max 0.008
_exptl_crystal_size_mid 0.006
_exptl_crystal_size_min 0.003
_refine_diff_density_max 4.426
_refine_diff_density_min -1.990
_refine_diff_density_rms 0.228
_refine_ls_extinction_method none
_refine_ls_goodness_of_fit_ref 1.028
_refine_ls_hydrogen_treatment constr
_refine_ls_matrix_type full
_refine_ls_number_parameters 183
_refine_ls_number_reflns 2703
_refine_ls_number_restraints 0
_refine_ls_restrained_S_all 1.028
_refine_ls_R_factor_all 0.0356
_refine_ls_R_factor_gt 0.0346
_refine_ls_shift/su_max 0.001
_refine_ls_shift/su_mean 0.000
_refine_ls_structure_factor_coef Fsqd
_refine_ls_weighting_details 'w=1/[\s^2^(Fo^2^)+(0.0636P)^2^+0.6742P] where P=(Fo^2^+2Fc^2^)/3'
_refine_ls_weighting_scheme calc
_refine_ls_wR_factor_gt 0.0897
_refine_ls_wR_factor_ref 0.0907
_reflns_Friedel_coverage 0.000
_reflns_number_gt 2602
_reflns_number_total 2703
_reflns_threshold_expression 'I > 2\s(I)'
_cod_data_source_file d4nj05061d2.cif
_cod_data_source_block gjp-i10
_cod_original_cell_volume 633.51(3)
_cod_database_code 7063614
_shelx_shelxl_version_number 2017/1
_chemical_oxdiff_formula 'Ho N H O'
_shelx_space_group_comment
;
The symmetry employed for this shelxl refinement is uniquely defined
by the following loop, which should always be used as a source of
symmetry information in preference to the above space-group names.
They are only intended as comments.
;
_reflns_odcompleteness_completeness 99.85
_reflns_odcompleteness_iscentric 1
_reflns_odcompleteness_theta 26.32
_olex2_refinement_description
;
1. Fixed Uiso
 At 1.2 times of:
  All C(H) groups, All C(H,H) groups
 At 1.5 times of:
  All O(H,H) groups
2.a Rotating group:
 O7(H7A,H7B), O8(H8A,H8B)
2.b Secondary CH2 refined with riding coordinates:
 C10(H10A,H10B), C11(H11A,H11B)
2.c Aromatic/amide H refined with riding coordinates:
 C3(H3), C5(H5), C7(H7), C6(H6)
;
_olex2_submission_special_instructions 'No special instructions were received'
_oxdiff_exptl_absorpt_empirical_details
;
Empirical correction (ABSPACK) includes:
- Absorption correction using spherical harmonics
- Frame scaling
;
_oxdiff_exptl_absorpt_empirical_full_max 1.193
_oxdiff_exptl_absorpt_empirical_full_min 0.859

loop_
_space_group_symop_operation_xyz
'x, y, z'
'-x, -y, -z'

loop_
_atom_site_label
_atom_site_type_symbol
_atom_site_fract_x
_atom_site_fract_y
_atom_site_fract_z
_atom_site_U_iso_or_equiv
_atom_site_adp_type
_atom_site_occupancy
_atom_site_site_symmetry_order
_atom_site_calc_flag
_atom_site_refinement_flags_posn
_atom_site_refinement_flags_adp
_atom_site_refinement_flags_occupancy
_atom_site_disorder_assembly
_atom_site_disorder_group
Ho1 Ho 0.75827(3) 0.08456(2) 0.92085(2) 0.01485(11) Uani 1 1 d . . . . .
O5 O 0.3706(6) 0.0284(4) 0.8850(4) 0.0209(8) Uani 1 1 d . . . . .
O6 O 0.0376(6) -0.0006(4) 0.8786(4) 0.0212(8) Uani 1 1 d . . . . .
O4 O 0.4091(6) 0.1761(4) 0.1520(4) 0.0217(8) Uani 1 1 d . . . . .
O3 O 0.4120(7) 0.0421(4) 0.3098(4) 0.0247(8) Uani 1 1 d . . . . .
O7 O 0.7606(9) 0.2605(5) 1.0751(6) 0.0536(16) Uani 1 1 d . . . . .
H7A H 0.617586 0.255283 1.074048 0.080 Uiso 1 1 d R U . . .
H7B H 0.825882 0.354761 1.060313 0.080 Uiso 1 1 d R U . . .
O1 O 0.7321(8) 0.2489(4) 0.7869(5) 0.0373(11) Uani 1 1 d . . . . .
C9 C 0.1863(8) 0.0379(5) 0.8252(5) 0.0158(10) Uani 1 1 d . . . . .
O8 O 1.1093(7) 0.2723(5) 0.9937(6) 0.0461(13) Uani 1 1 d . . . . .
H8A H 1.180874 0.268146 0.937680 0.069 Uiso 1 1 d R U . . .
H8B H 1.191541 0.266910 1.074959 0.069 Uiso 1 1 d R U . . .
C8 C 0.4615(9) 0.1626(6) 0.2776(6) 0.0200(11) Uani 1 1 d . . . . .
C10 C 0.1387(10) 0.0911(6) 0.6915(6) 0.0243(12) Uani 1 1 d . . . . .
H10A H 0.277364 0.154151 0.685985 0.029 Uiso 1 1 calc R U . . .
H10B H 0.044791 0.146784 0.689003 0.029 Uiso 1 1 calc R U . . .
C4 C 0.5800(9) 0.2932(6) 0.3845(5) 0.0200(11) Uani 1 1 d . . . . .
C11 C 0.0245(11) -0.0289(7) 0.5667(5) 0.0257(13) Uani 1 1 d . . . . .
H11A H 0.119310 -0.083644 0.567635 0.031 Uiso 1 1 calc R U . . .
H11B H -0.113473 -0.092928 0.572260 0.031 Uiso 1 1 calc R U . . .
C3 C 0.6384(10) 0.2770(6) 0.5192(6) 0.0219(12) Uani 1 1 d . . . . .
H3 H 0.599027 0.185881 0.541644 0.026 Uiso 1 1 calc R U . . .
C2 C 0.7557(10) 0.3958(6) 0.6218(6) 0.0227(12) Uani 1 1 d . . . . .
O2 O 0.9745(16) 0.4673(6) 0.8553(6) 0.101(3) Uani 1 1 d . . . . .
C5 C 0.6362(10) 0.4296(7) 0.3512(6) 0.0256(12) Uani 1 1 d . . . . .
H5 H 0.597257 0.441526 0.260670 0.031 Uiso 1 1 calc R U . . .
C1 C 0.8210(13) 0.3706(7) 0.7654(6) 0.0384(17) Uani 1 1 d . . . . .
C7 C 0.8121(11) 0.5325(6) 0.5874(7) 0.0294(14) Uani 1 1 d . . . . .
H7 H 0.891050 0.612588 0.655250 0.035 Uiso 1 1 calc R U . . .
C6 C 0.7510(11) 0.5479(6) 0.4543(7) 0.0299(13) Uani 1 1 d . . . . .
H6 H 0.786727 0.639159 0.431974 0.036 Uiso 1 1 calc R U . . .

loop_
_atom_site_aniso_label
_atom_site_aniso_U_11
_atom_site_aniso_U_22
_atom_site_aniso_U_33
_atom_site_aniso_U_23
_atom_site_aniso_U_13
_atom_site_aniso_U_12
Ho1 0.01638(16) 0.01397(16) 0.01114(16) 0.00305(10) 0.00317(11) 0.00290(11)
O5 0.0200(18) 0.029(2) 0.0140(18) 0.0052(15) 0.0058(15) 0.0093(16)
O6 0.0194(19) 0.028(2) 0.0152(18) 0.0053(15) 0.0065(15) 0.0067(16)
O4 0.024(2) 0.0224(19) 0.0148(19) 0.0026(15) 0.0064(15) 0.0043(16)
O3 0.032(2) 0.0194(19) 0.017(2) 0.0019(15) 0.0050(16) 0.0050(16)
O7 0.061(3) 0.026(2) 0.075(4) -0.012(2) 0.053(3) -0.008(2)
O1 0.051(3) 0.020(2) 0.021(2) 0.0070(17) 0.002(2) -0.003(2)
C9 0.017(2) 0.013(2) 0.013(2) -0.0009(18) 0.0033(19) 0.0008(19)
O8 0.023(2) 0.030(2) 0.073(4) 0.008(2) 0.005(2) 0.0046(19)
C8 0.019(3) 0.023(3) 0.016(3) 0.003(2) 0.005(2) 0.007(2)
C10 0.028(3) 0.023(3) 0.019(3) 0.008(2) 0.007(2) 0.007(2)
C4 0.023(3) 0.020(3) 0.015(3) 0.004(2) 0.006(2) 0.006(2)
C11 0.036(3) 0.029(3) 0.009(3) 0.008(2) 0.005(2) 0.011(3)
C3 0.029(3) 0.016(3) 0.015(3) 0.002(2) 0.005(2) 0.003(2)
C2 0.033(3) 0.016(3) 0.013(3) 0.004(2) 0.003(2) 0.005(2)
O2 0.181(8) 0.026(3) 0.023(3) 0.004(2) -0.002(4) -0.020(4)
C5 0.033(3) 0.028(3) 0.016(3) 0.008(2) 0.007(2) 0.011(3)
C1 0.064(5) 0.016(3) 0.017(3) 0.002(2) 0.003(3) 0.002(3)
C7 0.038(3) 0.015(3) 0.029(3) 0.001(2) 0.009(3) 0.004(2)
C6 0.040(4) 0.018(3) 0.031(3) 0.010(3) 0.014(3) 0.006(2)

loop_
_atom_type_symbol
_atom_type_description
_atom_type_scat_dispersion_real
_atom_type_scat_dispersion_imag
_atom_type_scat_source
C C 0.0033 0.0016 'International Tables Vol C Tables 4.2.6.8 and 6.1.1.4'
H H 0.0000 0.0000 'International Tables Vol C Tables 4.2.6.8 and 6.1.1.4'
Ho Ho -0.2175 4.6783 'International Tables Vol C Tables 4.2.6.8 and 6.1.1.4'
O O 0.0106 0.0060 'International Tables Vol C Tables 4.2.6.8 and 6.1.1.4'

loop_
_geom_angle_atom_site_label_1
_geom_angle_atom_site_label_2
_geom_angle_atom_site_label_3
_geom_angle
_geom_angle_site_symmetry_1
_geom_angle_site_symmetry_3
_geom_angle_publ_flag
O5 Ho1 O5 65.25(14) . 2_657 ?
O5 Ho1 O6 114.71(12) . 2_657 ?
O5 Ho1 O6 145.75(13) . 1_655 ?
O5 Ho1 O4 75.45(13) . 2_656 ?
O5 Ho1 O3 78.39(13) . 2_656 ?
O5 Ho1 C9 24.94(13) 2_657 2_657 ?
O5 Ho1 C9 90.03(13) . 2_657 ?
O5 Ho1 C8 75.06(14) . 2_656 ?
O5 Ho1 C8 96.74(14) 2_657 2_656 ?
O6 Ho1 O5 111.75(12) 1_655 2_657 ?
O6 Ho1 O5 49.90(11) 2_657 2_657 ?
O6 Ho1 O6 67.54(14) 1_655 2_657 ?
O6 Ho1 C9 89.90(13) 1_655 2_657 ?
O6 Ho1 C9 24.97(13) 2_657 2_657 ?
O6 Ho1 C8 71.43(14) 1_655 2_656 ?
O6 Ho1 C8 103.33(15) 2_657 2_656 ?
O4 Ho1 O5 72.13(12) 2_656 2_657 ?
O4 Ho1 O6 71.59(13) 2_656 1_655 ?
O4 Ho1 O6 78.64(13) 2_656 2_657 ?
O4 Ho1 C9 74.41(13) 2_656 2_657 ?
O4 Ho1 C8 27.20(14) 2_656 2_656 ?
O3 Ho1 O5 120.40(13) 2_656 2_657 ?
O3 Ho1 O6 74.75(13) 2_656 1_655 ?
O3 Ho1 O6 126.25(13) 2_656 2_657 ?
O3 Ho1 O4 53.38(13) 2_656 2_656 ?
O3 Ho1 C9 127.79(13) 2_656 2_657 ?
O3 Ho1 C8 26.18(15) 2_656 2_656 ?
O7 Ho1 O5 69.60(16) . 2_657 ?
O7 Ho1 O5 76.92(16) . . ?
O7 Ho1 O6 135.98(17) . 1_655 ?
O7 Ho1 O6 86.75(18) . 2_657 ?
O7 Ho1 O4 139.48(15) . 2_656 ?
O7 Ho1 O3 145.1(2) . 2_656 ?
O7 Ho1 C9 76.56(18) . 2_657 ?
O7 Ho1 O8 70.95(18) . . ?
O7 Ho1 C8 151.92(17) . 2_656 ?
O1 Ho1 O5 143.14(16) . 2_657 ?
O1 Ho1 O5 87.21(16) . . ?
O1 Ho1 O6 151.80(15) . 2_657 ?
O1 Ho1 O6 104.79(16) . 1_655 ?
O1 Ho1 O4 126.13(15) . 2_656 ?
O1 Ho1 O3 73.44(15) . 2_656 ?
O1 Ho1 O7 81.0(2) . . ?
O1 Ho1 C9 157.47(15) . 2_657 ?
O1 Ho1 O8 72.48(18) . . ?
O1 Ho1 C8 99.27(16) . 2_656 ?
O8 Ho1 O5 115.72(17) . 2_657 ?
O8 Ho1 O5 144.06(15) . . ?
O8 Ho1 O6 69.67(15) . 1_655 ?
O8 Ho1 O6 79.54(16) . 2_657 ?
O8 Ho1 O4 140.42(15) . 2_656 ?
O8 Ho1 O3 121.20(18) . 2_656 ?
O8 Ho1 C9 97.64(17) . 2_657 ?
O8 Ho1 C8 136.23(18) . 2_656 ?
C8 Ho1 C9 101.61(15) 2_656 2_657 ?
Ho1 O5 Ho1 114.75(14) . 2_657 ?
C9 O5 Ho1 92.6(3) . 2_657 ?
C9 O5 Ho1 151.8(3) . . ?
Ho1 O6 Ho1 112.46(14) 1_455 2_657 ?
C9 O6 Ho1 138.3(3) . 1_455 ?
C9 O6 Ho1 99.0(3) . 2_657 ?
C8 O4 Ho1 91.5(3) . 2_656 ?
C8 O3 Ho1 94.8(3) . 2_656 ?
Ho1 O7 H7A 114.6 . . ?
Ho1 O7 H7B 113.5 . . ?
H7A O7 H7B 104.0 . . ?
C1 O1 Ho1 147.1(5) . . ?
O5 C9 Ho1 62.4(3) . 2_657 ?
O5 C9 O6 118.4(5) . . ?
O5 C9 C10 121.3(5) . . ?
O6 C9 Ho1 56.1(3) . 2_657 ?
O6 C9 C10 120.3(5) . . ?
C10 C9 Ho1 175.2(4) . 2_657 ?
Ho1 O8 H8A 110.9 . . ?
Ho1 O8 H8B 110.7 . . ?
H8A O8 H8B 108.1 . . ?
O4 C8 Ho1 61.3(3) . 2_656 ?
O4 C8 C4 119.4(5) . . ?
O3 C8 Ho1 59.0(3) . 2_656 ?
O3 C8 O4 120.2(5) . . ?
O3 C8 C4 120.4(5) . . ?
C4 C8 Ho1 179.3(4) . 2_656 ?
C9 C10 H10A 108.8 . . ?
C9 C10 H10B 108.8 . . ?
C9 C10 C11 113.8(5) . . ?
H10A C10 H10B 107.7 . . ?
C11 C10 H10A 108.8 . . ?
C11 C10 H10B 108.8 . . ?
C3 C4 C8 118.7(5) . . ?
C3 C4 C5 119.7(5) . . ?
C5 C4 C8 121.6(5) . . ?
C10 C11 H11A 109.1 . . ?
C10 C11 H11B 109.1 . . ?
C11 C11 C10 112.3(6) 2_556 . ?
C11 C11 H11A 109.1 2_556 . ?
C11 C11 H11B 109.1 2_556 . ?
H11A C11 H11B 107.9 . . ?
C4 C3 H3 119.8 . . ?
C4 C3 C2 120.5(5) . . ?
C2 C3 H3 119.8 . . ?
C3 C2 C1 117.8(5) . . ?
C3 C2 C7 119.5(6) . . ?
C7 C2 C1 122.7(5) . . ?
C4 C5 H5 120.2 . . ?
C6 C5 C4 119.6(6) . . ?
C6 C5 H5 120.2 . . ?
O1 C1 C2 117.5(6) . . ?
O1 C1 O2 123.1(6) . . ?
O2 C1 C2 119.1(6) . . ?
C2 C7 H7 120.1 . . ?
C6 C7 C2 119.8(6) . . ?
C6 C7 H7 120.1 . . ?
C5 C6 H6 119.5 . . ?
C7 C6 C5 121.1(6) . . ?
C7 C6 H6 119.5 . . ?

loop_
_geom_bond_atom_site_label_1
_geom_bond_atom_site_label_2
_geom_bond_distance
_geom_bond_site_symmetry_2
_geom_bond_publ_flag
Ho1 O5 2.405(4) . ?
Ho1 O5 2.629(4) 2_657 ?
Ho1 O6 2.488(4) 2_657 ?
Ho1 O6 2.460(4) 1_655 ?
Ho1 O4 2.458(4) 2_656 ?
Ho1 O3 2.410(4) 2_656 ?
Ho1 O7 2.325(4) . ?
Ho1 O1 2.236(4) . ?
Ho1 C9 2.962(5) 2_657 ?
Ho1 O8 2.371(4) . ?
Ho1 C8 2.802(6) 2_656 ?
O5 C9 1.250(6) . ?
O6 C9 1.266(6) . ?
O4 C8 1.281(7) . ?
O3 C8 1.241(7) . ?
O7 H7A 0.9515 . ?
O7 H7B 0.9488 . ?
O1 C1 1.242(8) . ?
C9 C10 1.506(8) . ?
O8 H8A 0.8780 . ?
O8 H8B 0.8782 . ?
C8 C4 1.493(8) . ?
C10 H10A 0.9700 . ?
C10 H10B 0.9700 . ?
C10 C11 1.539(8) . ?
C4 C3 1.380(8) . ?
C4 C5 1.390(8) . ?
C11 C11 1.526(11) 2_556 ?
C11 H11A 0.9700 . ?
C11 H11B 0.9700 . ?
C3 H3 0.9300 . ?
C3 C2 1.391(8) . ?
C2 C1 1.494(8) . ?
C2 C7 1.397(8) . ?
O2 C1 1.247(9) . ?
C5 H5 0.9300 . ?
C5 C6 1.390(9) . ?
C7 H7 0.9300 . ?
C7 C6 1.362(9) . ?
C6 H6 0.9300 . ?

loop_
_geom_torsion_atom_site_label_1
_geom_torsion_atom_site_label_2
_geom_torsion_atom_site_label_3
_geom_torsion_atom_site_label_4
_geom_torsion
_geom_torsion_site_symmetry_1
_geom_torsion_site_symmetry_2
_geom_torsion_site_symmetry_3
_geom_torsion_site_symmetry_4
_geom_torsion_publ_flag
Ho1 O5 C9 Ho1 -166.8(7) . . . 2_657 ?
Ho1 O5 C9 O6 2.3(5) 2_657 . . . ?
Ho1 O5 C9 O6 -164.6(5) . . . . ?
Ho1 O5 C9 C10 -176.5(4) 2_657 . . . ?
Ho1 O5 C9 C10 16.6(10) . . . . ?
Ho1 O6 C9 Ho1 139.3(5) 1_455 . . 2_657 ?
Ho1 O6 C9 O5 136.9(4) 1_455 . . . ?
Ho1 O6 C9 O5 -2.4(5) 2_657 . . . ?
Ho1 O6 C9 C10 176.4(4) 2_657 . . . ?
Ho1 O6 C9 C10 -44.3(7) 1_455 . . . ?
Ho1 O4 C8 O3 -1.2(5) 2_656 . . . ?
Ho1 O4 C8 C4 179.6(4) 2_656 . . . ?
Ho1 O3 C8 O4 1.2(5) 2_656 . . . ?
Ho1 O3 C8 C4 -179.6(4) 2_656 . . . ?
Ho1 O1 C1 C2 153.5(6) . . . . ?
Ho1 O1 C1 O2 -19.9(16) . . . . ?
O5 C9 C10 C11 94.4(6) . . . . ?
O6 C9 C10 C11 -84.3(7) . . . . ?
O4 C8 C4 C3 -179.0(5) . . . . ?
O4 C8 C4 C5 -0.3(8) . . . . ?
O3 C8 C4 C3 1.8(8) . . . . ?
O3 C8 C4 C5 -179.5(5) . . . . ?
C9 C10 C11 C11 179.0(6) . . . 2_556 ?
C8 C4 C3 C2 177.8(5) . . . . ?
C8 C4 C5 C6 -178.5(5) . . . . ?
C4 C3 C2 C1 -177.8(6) . . . . ?
C4 C3 C2 C7 0.7(9) . . . . ?
C4 C5 C6 C7 0.9(10) . . . . ?
C3 C4 C5 C6 0.1(9) . . . . ?
C3 C2 C1 O1 -13.5(10) . . . . ?
C3 C2 C1 O2 160.2(8) . . . . ?
C3 C2 C7 C6 0.3(9) . . . . ?
C2 C7 C6 C5 -1.1(10) . . . . ?
C5 C4 C3 C2 -0.9(9) . . . . ?
C1 C2 C7 C6 178.7(6) . . . . ?
C7 C2 C1 O1 168.1(7) . . . . ?
C7 C2 C1 O2 -18.3(12) . . . . ?
